data_7132258
loop_
_publ_author_name
'Murata, Yukihiro'
'\"Ozen, Cihan'
'Maeda, Satoshi'
'Fukushima, Takanori'
'Shoji, Yoshiaki'

_publ_section_title
;
 Skeletal rearrangement of a boron-containing annulenic molecule into a
 macrocycle bridged by an electronically stabilized boron cation
;
_journal_name_full 'Chemical Communications'
_journal_paper_doi 10.1039/D3CC04830F
_journal_year 2023
_chemical_formula_moiety 'C36 H45 B'
_chemical_formula_sum 'C36 H45 B'
_chemical_formula_weight 488.53
_space_group_crystal_system monoclinic
_space_group_IT_number 14
_space_group_name_Hall '-P 2yn'
_space_group_name_H-M_alt 'P 1 21/n 1'
_atom_sites_solution_hydrogens geom
_atom_sites_solution_primary dual
_audit_creation_date 2023-08-22
_audit_creation_method
;
Olex2 1.3
(compiled 2020.11.12 svn.r5f609507 for OlexSys, GUI svn.r6408)
;
_audit_update_record
;
2023-09-27 deposited with the CCDC.	2023-10-24 downloaded from the CCDC.
;
_cell_angle_alpha 90
_cell_angle_beta 97.6346(5)
_cell_angle_gamma 90
_cell_formula_units_Z 8
_cell_length_a 23.31009(11)
_cell_length_b 9.47225(5)
_cell_length_c 24.91264(13)
_cell_measurement_reflns_used 60496
_cell_measurement_temperature 93
_cell_measurement_theta_max 76.6730
_cell_measurement_theta_min 2.4420
_cell_volume 5451.93(5)
_computing_cell_refinement 'CrysAlisPro 1.171.42.57a (Rigaku OD, 2022)'
_computing_data_collection 'CrysAlisPro 1.171.42.57a (Rigaku OD, 2022)'
_computing_data_reduction 'CrysAlisPro 1.171.42.57a (Rigaku OD, 2022)'
_computing_molecular_graphics 'Olex2 1.3 (Dolomanov et al., 2009)'
_computing_publication_material 'Olex2 1.3 (Dolomanov et al., 2009)'
_computing_structure_refinement 'SHELXL 2018/3 (Sheldrick, 2015)'
_computing_structure_solution 'SHELXT 2018/2 (Sheldrick, 2018)'
_diffrn_ambient_temperature 93
_diffrn_detector 'Rigaku HyPix-6000 area detector'
_diffrn_detector_area_resol_mean 10.0
_diffrn_detector_type 'HPC area detector'
_diffrn_measured_fraction_theta_full 1.000
_diffrn_measured_fraction_theta_max 0.983
_diffrn_measurement_details
;
List of Runs (angles in degrees, time in seconds):

  # Type    Start    End  Width  t~exp~   \w     \q     \k     \f   Frames
#--------------------------------------------------------------------------
  1  \w    -70.00  26.00   0.50    1.62    --  -46.27  80.00-133.00  192
  2  \w    -25.00  70.00   0.50    1.62    --   46.27 -80.00 103.00  190
  3  \w   -175.00 -80.00   0.50    6.49    -- -102.00 -80.00 103.00  190
  4  \w     84.00 178.00   0.50    6.49    --  104.75  80.00-133.00  188
  5  \w     32.00 129.00   0.50    6.49    --  104.75 -80.00 103.00  194
  6  \w    -19.00  29.00   0.50    1.62    --  -46.27  19.00 120.00   96
  7  \w    -32.00  27.00   0.50    1.62    --  -46.27  37.00 -30.00  118
  8  \w    -19.00  29.00   0.50    1.62    --  -46.27  19.00-150.00   96
  9  \w    -32.00  27.00   0.50    1.62    --  -46.27  37.00-120.00  118
 10  \w    -60.00 -29.00   0.50    6.49    -- -102.00  61.00-150.00   62
 11  \w    -60.00 -29.00   0.50    6.49    -- -102.00  61.00-180.00   62
 12  \w    -90.00 -29.00   0.50    6.49    -- -102.00  77.00  60.00  122
 13  \w   -126.00 -29.00   0.50    6.49    -- -102.00  80.00-133.00  194
 14  \w    -60.00 -29.00   0.50    6.49    -- -102.00  61.00 -60.00   62
 15  \w    -60.00 -29.00   0.50    6.49    -- -102.00  61.00  60.00   62
 16  \w     33.00  62.00   0.50    6.49    --  104.75 -45.00-180.00   58
 17  \w     33.00  62.00   0.50    6.49    --  104.75 -45.00 -60.00   58
 18  \w     33.00  62.00   0.50    6.49    --  104.75 -45.00 150.00   58
 19  \w     32.00 106.00   0.50    6.49    --  104.75 -94.00 -30.00  148
 20  \w     33.00  62.00   0.50    6.49    --  104.75 -45.00  90.00   58
 21  \w     32.00  82.00   0.50    6.49    --  104.75 -61.00   0.00  100
 22  \w     92.00 177.00   0.50    6.49    --  104.75  45.00-180.00  170
 23  \w     33.00  62.00   0.50    6.49    --  104.75 -45.00-120.00   58
 24  \w     31.00 118.00   0.50    1.62    --   46.27  57.00   0.00  174
 25  \w     31.00 118.00   0.50    1.62    --   46.27  57.00 120.00  174
 26  \w     31.00 118.00   0.50    1.62    --   46.27  57.00  30.00  174
 27  \w     24.00 118.00   0.50    1.62    --   46.27  77.00 -90.00  188
 28  \w     24.00 118.00   0.50    1.62    --   46.27  77.00 150.00  188
 29  \w     24.00 118.00   0.50    1.62    --   46.27  77.00-150.00  188
 30  \w   -175.00-116.00   0.50    6.49    -- -102.00 -77.00-180.00  118
 31  \w   -175.00 -85.00   0.50    6.49    -- -102.00 -61.00  60.00  180
 32  \w   -175.00 -79.00   0.50    6.49    -- -102.00 -77.00-120.00  192
 33  \w   -175.00 -79.00   0.50    6.49    -- -102.00 -77.00 150.00  192
 34  \w   -174.00 -89.00   0.50    6.49    -- -102.00 -45.00  30.00  170
 35  \w   -175.00 -79.00   0.50    6.49    -- -102.00 -77.00 120.00  192
 36  \w     92.00 178.00   0.50    6.49    --  104.75  30.00 -30.00  172
 37  \w     92.00 177.00   0.50    6.49    --  104.75  45.00   0.00  170
 38  \w     32.00 112.00   0.50    6.49    --  104.75-125.00 -30.00  160
 39  \w     88.00 178.00   0.50    6.49    --  104.75  61.00 -90.00  180
 40  \w     91.00 178.00   0.50    6.49    --  104.75  15.00 150.00  174
;
_diffrn_measurement_device 'four-circle diffractometer'
_diffrn_measurement_device_type 'Rigaku XtaLAB Synergy-DW'
_diffrn_measurement_method '\w scans'
_diffrn_orient_matrix_type 'CrysAlisPro convention (1999,Acta A55,543-557)'
_diffrn_orient_matrix_UB_11 -0.0297811000
_diffrn_orient_matrix_UB_12 -0.1352226000
_diffrn_orient_matrix_UB_13 0.0166929000
_diffrn_orient_matrix_UB_21 -0.0538987000
_diffrn_orient_matrix_UB_22 0.0353465000
_diffrn_orient_matrix_UB_23 -0.0405315000
_diffrn_orient_matrix_UB_31 0.0255566000
_diffrn_orient_matrix_UB_32 -0.0831710000
_diffrn_orient_matrix_UB_33 -0.0444097000
_diffrn_radiation_monochromator 'multi-layer mirror optics'
_diffrn_radiation_probe x-ray
_diffrn_radiation_type 'Cu K\a'
_diffrn_radiation_wavelength 1.54184
_diffrn_reflns_av_R_equivalents 0.0262
_diffrn_reflns_av_unetI/netI 0.0141
_diffrn_reflns_Laue_measured_fraction_full 1.000
_diffrn_reflns_Laue_measured_fraction_max 0.983
_diffrn_reflns_limit_h_max 29
_diffrn_reflns_limit_h_min -29
_diffrn_reflns_limit_k_max 11
_diffrn_reflns_limit_k_min -11
_diffrn_reflns_limit_l_max 30
_diffrn_reflns_limit_l_min -31
_diffrn_reflns_number 108653
_diffrn_reflns_point_group_measured_fraction_full 1.000
_diffrn_reflns_point_group_measured_fraction_max 0.983
_diffrn_reflns_theta_full 67.684
_diffrn_reflns_theta_max 76.959
_diffrn_reflns_theta_min 2.439
_diffrn_source 'rotating anode X-ray generator'
_diffrn_source_type PhotonJet-DW
_exptl_absorpt_coefficient_mu 0.485
_exptl_absorpt_correction_T_max 1.00000
_exptl_absorpt_correction_T_min 0.95310
_exptl_absorpt_correction_type multi-scan
_exptl_absorpt_process_details
;
CrysAlisPro 1.171.42.57a (Rigaku Oxford Diffraction, 2022)
Empirical absorption correction using spherical harmonics,
implemented in SCALE3 ABSPACK scaling algorithm.
;
_exptl_crystal_colour colourless
_exptl_crystal_colour_primary colourless
_exptl_crystal_density_diffrn 1.190
_exptl_crystal_description prism
_exptl_crystal_F_000 2128
_exptl_crystal_size_max 0.13
_exptl_crystal_size_mid 0.09
_exptl_crystal_size_min 0.05
_refine_diff_density_max 0.491
_refine_diff_density_min -0.253
_refine_diff_density_rms 0.039
_refine_ls_extinction_method none
_refine_ls_goodness_of_fit_ref 1.027
_refine_ls_hydrogen_treatment constr
_refine_ls_matrix_type full
_refine_ls_number_parameters 686
_refine_ls_number_reflns 11313
_refine_ls_number_restraints 0
_refine_ls_restrained_S_all 1.027
_refine_ls_R_factor_all 0.0433
_refine_ls_R_factor_gt 0.0393
_refine_ls_shift/su_max 0.001
_refine_ls_shift/su_mean 0.000
_refine_ls_structure_factor_coef Fsqd
_refine_ls_weighting_details 'w=1/[\s^2^(Fo^2^)+(0.0458P)^2^+2.5293P] where P=(Fo^2^+2Fc^2^)/3'
_refine_ls_weighting_scheme calc
_refine_ls_wR_factor_gt 0.0966
_refine_ls_wR_factor_ref 0.0992
_reflns_Friedel_coverage 0.000
_reflns_number_gt 10289
_reflns_number_total 11313
_reflns_threshold_expression 'I > 2\s(I)'
_cod_data_source_file d3cc04830f2.cif
_cod_data_source_block mrt0462_autored
_cod_database_code 7132258
_shelx_shelxl_version_number 2018/3
_chemical_oxdiff_formula C36BH45
_shelx_space_group_comment
;
The symmetry employed for this shelxl refinement is uniquely defined
by the following loop, which should always be used as a source of
symmetry information in preference to the above space-group names.
They are only intended as comments.
;
_shelx_estimated_absorpt_t_max 0.976
_shelx_estimated_absorpt_t_min 0.940
_reflns_odcompleteness_completeness 100.00
_reflns_odcompleteness_iscentric 1
_reflns_odcompleteness_theta 66.97
_olex2_refinement_description
;
1. Fixed Uiso
 At 1.2 times of:
  All C(H) groups, All C(H,H) groups, All C(H,H,H,H) groups
2. Others
 Sof(H59C)=Sof(H59D)=Sof(C60B)=Sof(H60C)=Sof(H60D)=Sof(C61B)=Sof(H61C)=
 Sof(H61D)=Sof(H62C)=Sof(H62D)=1-FVAR(1)
 Sof(H59A)=Sof(H59B)=Sof(C60A)=Sof(H60A)=Sof(H60B)=Sof(C61A)=Sof(H61A)=
 Sof(H61B)=Sof(H62A)=Sof(H62B)=FVAR(1)
3.a Ternary CH refined with riding coordinates:
 C20(H20), C56(H56)
3.b Secondary CH2 refined with riding coordinates:
 C14(H14A,H14B), C15(H15A,H15B), C16(H16A,H16B), C17(H17A,H17B), C18(H18A,
 H18B), C19(H19A,H19B), C22(H22A,H22B), C23(H23A,H23B), C24(H24A,H24B),
 C25(H25A,H25B), C26(H26A,H26B), C27(H27A,H27B), C30(H30A,H30B), C31(H31A,H31B),
  C32(H32A,H32B), C33(H33A,H33B), C34(H34A,H34B), C35(H35A,H35B), C50(H50A,
 H50B), C51(H51A,H51B), C52(H52A,H52B), C53(H53A,H53B), C54(H54A,H54B),
 C55(H55A,H55B), C58(H58A,H58B), C59(H59A,H59B), C59(H59C,H59D), C60A(H60A,
 H60B), C61A(H61A,H61B), C60B(H60C,H60D), C61B(H61C,H61D), C62(H62A,H62B),
 C62(H62C,H62D), C63(H63A,H63B), C66(H66A,H66B), C67(H67A,H67B), C68(H68A,H68B),
  C69(H69A,H69B), C70(H70A,H70B), C71(H71A,H71B)
3.c Aromatic/amide H refined with riding coordinates:
 C3(H3), C4(H4), C5(H5), C6(H6), C9(H9), C10(H10), C11(H11), C12(H12),
 C39(H39), C40(H40), C41(H41), C42(H42), C45(H45), C46(H46), C47(H47), C48(H48)
;
_olex2_submission_special_instructions 'No special instructions were received'
_oxdiff_exptl_absorpt_empirical_details
;
Empirical correction (ABSPACK) includes:
- Absorption correction using spherical harmonics
- Frame scaling
;
_oxdiff_exptl_absorpt_empirical_full_max 1.145
_oxdiff_exptl_absorpt_empirical_full_min 0.913

loop_
_space_group_symop_operation_xyz
'x, y, z'
'-x+1/2, y+1/2, -z+1/2'
'-x, -y, -z'
'x-1/2, -y-1/2, z-1/2'

loop_
_atom_site_label
_atom_site_type_symbol
_atom_site_fract_x
_atom_site_fract_y
_atom_site_fract_z
_atom_site_U_iso_or_equiv
_atom_site_adp_type
_atom_site_occupancy
_atom_site_site_symmetry_order
_atom_site_calc_flag
_atom_site_refinement_flags_posn
_atom_site_refinement_flags_adp
_atom_site_refinement_flags_occupancy
_atom_site_disorder_assembly
_atom_site_disorder_group
C1 C 0.70241(4) 0.36607(11) 0.50069(4) 0.0151(2) Uani 1 1 d . . . . .
C2 C 0.64726(4) 0.31346(12) 0.46650(4) 0.0155(2) Uani 1 1 d . . . . .
C3 C 0.63252(5) 0.17839(12) 0.44746(4) 0.0173(2) Uani 1 1 d . . . . .
H3 H 0.658166 0.101548 0.456544 0.021 Uiso 1 1 calc R U . . .
C4 C 0.57978(5) 0.15674(13) 0.41493(4) 0.0200(2) Uani 1 1 d . . . . .
H4 H 0.569492 0.064342 0.402294 0.024 Uiso 1 1 calc R U . . .
C5 C 0.54194(5) 0.26853(13) 0.40068(5) 0.0223(2) Uani 1 1 d . . . . .
H5 H 0.506384 0.252084 0.378153 0.027 Uiso 1 1 calc R U . . .
C6 C 0.55609(5) 0.40392(13) 0.41933(4) 0.0200(2) Uani 1 1 d . . . . .
H6 H 0.530366 0.480465 0.409968 0.024 Uiso 1 1 calc R U . . .
C7 C 0.60872(5) 0.42560(12) 0.45204(4) 0.0166(2) Uani 1 1 d . . . . .
C8 C 0.63379(5) 0.55520(12) 0.47695(4) 0.0172(2) Uani 1 1 d . . . . .
C9 C 0.61113(5) 0.69166(12) 0.47732(5) 0.0212(2) Uani 1 1 d . . . . .
H9 H 0.574619 0.713309 0.457297 0.025 Uiso 1 1 calc R U . . .
C10 C 0.64297(5) 0.79504(12) 0.50749(5) 0.0239(2) Uani 1 1 d . . . . .
H10 H 0.628293 0.888518 0.508031 0.029 Uiso 1 1 calc R U . . .
C11 C 0.69644(5) 0.76237(12) 0.53703(5) 0.0234(2) Uani 1 1 d . . . . .
H11 H 0.717631 0.833739 0.557880 0.028 Uiso 1 1 calc R U . . .
C12 C 0.71912(5) 0.62664(12) 0.53636(5) 0.0200(2) Uani 1 1 d . . . . .
H12 H 0.755453 0.605274 0.556767 0.024 Uiso 1 1 calc R U . . .
C13 C 0.68823(5) 0.52248(12) 0.50560(4) 0.0165(2) Uani 1 1 d . . . . .
C14 C 0.71135(5) 0.30661(12) 0.55980(4) 0.0170(2) Uani 1 1 d . . . . .
H14A H 0.746251 0.352237 0.579334 0.020 Uiso 1 1 calc R U . . .
H14B H 0.677994 0.337331 0.577688 0.020 Uiso 1 1 calc R U . . .
C15 C 0.71811(5) 0.14579(12) 0.56796(5) 0.0197(2) Uani 1 1 d . . . . .
H15A H 0.686399 0.110763 0.587189 0.024 Uiso 1 1 calc R U . . .
H15B H 0.714321 0.099294 0.532072 0.024 Uiso 1 1 calc R U . . .
C16 C 0.77641(5) 0.10391(12) 0.60029(5) 0.0208(2) Uani 1 1 d . . . . .
H16A H 0.780562 0.151316 0.636007 0.025 Uiso 1 1 calc R U . . .
H16B H 0.776846 0.000711 0.606618 0.025 Uiso 1 1 calc R U . . .
C17 C 0.82767(5) 0.14381(12) 0.57096(5) 0.0206(2) Uani 1 1 d . . . . .
H17A H 0.864021 0.126996 0.595530 0.025 Uiso 1 1 calc R U . . .
H17B H 0.825532 0.245901 0.562420 0.025 Uiso 1 1 calc R U . . .
C18 C 0.82973(5) 0.06091(12) 0.51851(5) 0.0224(2) Uani 1 1 d . . . . .
H18A H 0.789636 0.049316 0.500203 0.027 Uiso 1 1 calc R U . . .
H18B H 0.845167 -0.034510 0.528026 0.027 Uiso 1 1 calc R U . . .
C19 C 0.86625(5) 0.12739(13) 0.47817(5) 0.0227(2) Uani 1 1 d . . . . .
H19A H 0.876900 0.051486 0.454020 0.027 Uiso 1 1 calc R U . . .
H19B H 0.902622 0.162361 0.498963 0.027 Uiso 1 1 calc R U . . .
C20 C 0.83958(4) 0.24902(12) 0.44228(4) 0.0172(2) Uani 1 1 d . . . . .
H20 H 0.863054 0.267865 0.412245 0.021 Uiso 1 1 calc R U . . .
C21 C 0.77511(4) 0.23089(11) 0.41966(4) 0.0155(2) Uani 1 1 d . . . . .
C22 C 0.75208(5) 0.09976(11) 0.38979(4) 0.0174(2) Uani 1 1 d . . . . .
H22A H 0.710733 0.113640 0.375638 0.021 Uiso 1 1 calc R U . . .
H22B H 0.754892 0.018945 0.415206 0.021 Uiso 1 1 calc R U . . .
C23 C 0.78617(5) 0.06609(12) 0.34251(5) 0.0205(2) Uani 1 1 d . . . . .
H23A H 0.825325 0.033477 0.357713 0.025 Uiso 1 1 calc R U . . .
H23B H 0.766723 -0.013147 0.321484 0.025 Uiso 1 1 calc R U . . .
C24 C 0.79260(5) 0.18835(12) 0.30364(5) 0.0218(2) Uani 1 1 d . . . . .
H24A H 0.815565 0.155052 0.275431 0.026 Uiso 1 1 calc R U . . .
H24B H 0.814917 0.264564 0.324055 0.026 Uiso 1 1 calc R U . . .
C25 C 0.73557(5) 0.25106(13) 0.27552(5) 0.0237(2) Uani 1 1 d . . . . .
H25A H 0.738463 0.260140 0.236378 0.028 Uiso 1 1 calc R U . . .
H25B H 0.704010 0.183353 0.279325 0.028 Uiso 1 1 calc R U . . .
C26 C 0.71859(5) 0.39485(13) 0.29655(4) 0.0214(2) Uani 1 1 d . . . . .
H26A H 0.684422 0.429938 0.272366 0.026 Uiso 1 1 calc R U . . .
H26B H 0.750726 0.461735 0.293891 0.026 Uiso 1 1 calc R U . . .
C27 C 0.70435(5) 0.39733(12) 0.35506(4) 0.0188(2) Uani 1 1 d . . . . .
H27A H 0.687898 0.490716 0.362277 0.023 Uiso 1 1 calc R U . . .
H27B H 0.674408 0.325212 0.358843 0.023 Uiso 1 1 calc R U . . .
C28 C 0.75584(4) 0.36978(11) 0.39664(4) 0.0155(2) Uani 1 1 d . . . . .
C29 C 0.78859(5) 0.46968(12) 0.42851(4) 0.0165(2) Uani 1 1 d . . . . .
C30 C 0.78356(5) 0.62711(12) 0.42595(5) 0.0208(2) Uani 1 1 d . . . . .
H30A H 0.794613 0.667491 0.462519 0.025 Uiso 1 1 calc R U . . .
H30B H 0.742953 0.654054 0.413413 0.025 Uiso 1 1 calc R U . . .
C31 C 0.82335(6) 0.68668(13) 0.38677(5) 0.0281(3) Uani 1 1 d . . . . .
H31A H 0.805293 0.667795 0.349211 0.034 Uiso 1 1 calc R U . . .
H31B H 0.825657 0.790402 0.391461 0.034 Uiso 1 1 calc R U . . .
C32 C 0.88486(6) 0.62724(15) 0.39382(5) 0.0315(3) Uani 1 1 d . . . . .
H32A H 0.906742 0.673771 0.367313 0.038 Uiso 1 1 calc R U . . .
H32B H 0.882850 0.525256 0.385082 0.038 Uiso 1 1 calc R U . . .
C33 C 0.91861(6) 0.64580(16) 0.45067(6) 0.0334(3) Uani 1 1 d . . . . .
H33A H 0.899510 0.720779 0.469572 0.040 Uiso 1 1 calc R U . . .
H33B H 0.958030 0.679473 0.446689 0.040 Uiso 1 1 calc R U . . .
C34 C 0.92427(5) 0.51295(15) 0.48712(5) 0.0271(3) Uani 1 1 d . . . . .
H34A H 0.937791 0.434073 0.465944 0.033 Uiso 1 1 calc R U . . .
H34B H 0.954839 0.531143 0.517895 0.033 Uiso 1 1 calc R U . . .
C35 C 0.86959(5) 0.46377(13) 0.51026(4) 0.0197(2) Uani 1 1 d . . . . .
H35A H 0.881337 0.400068 0.541284 0.024 Uiso 1 1 calc R U . . .
H35B H 0.850659 0.547159 0.524212 0.024 Uiso 1 1 calc R U . . .
C36 C 0.82601(4) 0.38804(12) 0.47011(4) 0.0165(2) Uani 1 1 d . . . . .
C37 C 0.61432(4) 0.24181(11) 0.71749(4) 0.0164(2) Uani 1 1 d . . . . .
C38 C 0.62249(5) 0.39900(12) 0.70780(5) 0.0178(2) Uani 1 1 d . . . . .
C39 C 0.64861(5) 0.50044(12) 0.74339(5) 0.0217(2) Uani 1 1 d . . . . .
H39 H 0.662024 0.476575 0.779946 0.026 Uiso 1 1 calc R U . . .
C40 C 0.65483(5) 0.63747(13) 0.72467(5) 0.0261(3) Uani 1 1 d . . . . .
H40 H 0.672362 0.707397 0.748824 0.031 Uiso 1 1 calc R U . . .
C41 C 0.63573(5) 0.67340(13) 0.67115(6) 0.0274(3) Uani 1 1 d . . . . .
H41 H 0.640462 0.767358 0.659147 0.033 Uiso 1 1 calc R U . . .
C42 C 0.60978(5) 0.57307(13) 0.63504(5) 0.0238(2) Uani 1 1 d . . . . .
H42 H 0.596598 0.597429 0.598493 0.029 Uiso 1 1 calc R U . . .
C43 C 0.60356(5) 0.43585(12) 0.65374(5) 0.0194(2) Uani 1 1 d . . . . .
C44 C 0.58255(5) 0.30814(12) 0.62453(5) 0.0188(2) Uani 1 1 d . . . . .
C45 C 0.55850(5) 0.29049(14) 0.57070(5) 0.0232(2) Uani 1 1 d . . . . .
H45 H 0.552274 0.369432 0.547124 0.028 Uiso 1 1 calc R U . . .
C46 C 0.54379(5) 0.15519(15) 0.55215(5) 0.0258(3) Uani 1 1 d . . . . .
H46 H 0.527444 0.141322 0.515522 0.031 Uiso 1 1 calc R U . . .
C47 C 0.55283(5) 0.04000(13) 0.58682(5) 0.0231(2) Uani 1 1 d . . . . .
H47 H 0.543219 -0.052097 0.573447 0.028 Uiso 1 1 calc R U . . .
C48 C 0.57589(5) 0.05796(12) 0.64113(5) 0.0193(2) Uani 1 1 d . . . . .
H48 H 0.581273 -0.021092 0.664728 0.023 Uiso 1 1 calc R U . . .
C49 C 0.59089(4) 0.19290(12) 0.66026(4) 0.0170(2) Uani 1 1 d . . . . .
C50 C 0.67589(5) 0.18134(12) 0.73749(5) 0.0195(2) Uani 1 1 d . . . . .
H50A H 0.701710 0.209814 0.710895 0.023 Uiso 1 1 calc R U . . .
H50B H 0.690268 0.228914 0.772052 0.023 Uiso 1 1 calc R U . . .
C51 C 0.68336(5) 0.02088(12) 0.74667(5) 0.0213(2) Uani 1 1 d . . . . .
H51A H 0.646593 -0.026912 0.732801 0.026 Uiso 1 1 calc R U . . .
H51B H 0.713496 -0.013947 0.725469 0.026 Uiso 1 1 calc R U . . .
C52 C 0.70032(5) -0.01974(13) 0.80630(5) 0.0218(2) Uani 1 1 d . . . . .
H52A H 0.707906 -0.122537 0.808727 0.026 Uiso 1 1 calc R U . . .
H52B H 0.736594 0.029663 0.820554 0.026 Uiso 1 1 calc R U . . .
C53 C 0.65352(5) 0.01736(13) 0.84145(5) 0.0218(2) Uani 1 1 d . . . . .
H53A H 0.644299 0.119074 0.837104 0.026 Uiso 1 1 calc R U . . .
H53B H 0.669005 0.001039 0.879906 0.026 Uiso 1 1 calc R U . . .
C54 C 0.59764(5) -0.06782(12) 0.82781(5) 0.0223(2) Uani 1 1 d . . . . .
H54A H 0.604378 -0.164170 0.842721 0.027 Uiso 1 1 calc R U . . .
H54B H 0.589312 -0.076594 0.787934 0.027 Uiso 1 1 calc R U . . .
C55 C 0.54379(5) -0.00680(13) 0.84890(5) 0.0216(2) Uani 1 1 d . . . . .
H55A H 0.515161 -0.083958 0.849041 0.026 Uiso 1 1 calc R U . . .
H55B H 0.555152 0.021981 0.887034 0.026 Uiso 1 1 calc R U . . .
C56 C 0.51314(5) 0.11908(12) 0.81864(4) 0.0171(2) Uani 1 1 d . . . . .
H56 H 0.474722 0.136689 0.831104 0.020 Uiso 1 1 calc R U . . .
C57 C 0.54763(5) 0.25728(12) 0.81765(4) 0.0177(2) Uani 1 1 d . . . . .
C58 C 0.57786(5) 0.32470(13) 0.86882(5) 0.0230(2) Uani 1 1 d . . . . .
H58A H 0.599460 0.408547 0.858786 0.028 Uiso 1 1 calc R U . . .
H58B H 0.606379 0.256894 0.887028 0.028 Uiso 1 1 calc R U . . .
C59 C 0.53665(5) 0.37035(15) 0.90920(5) 0.0294(3) Uani 1 1 d . . . . .
H59A H 0.559683 0.379782 0.945378 0.035 Uiso 0.887(4) 1 calc R U P A 1
H59B H 0.508376 0.293362 0.911570 0.035 Uiso 0.887(4) 1 calc R U P A 1
H59C H 0.530589 0.288322 0.932419 0.035 Uiso 0.113(4) 1 calc R U P A 2
H59D H 0.556256 0.444454 0.932958 0.035 Uiso 0.113(4) 1 calc R U P A 2
C60A C 0.50253(7) 0.50922(18) 0.89660(7) 0.0312(4) Uani 0.887(4) 1 d . . P A 1
H60A H 0.487054 0.539758 0.929868 0.037 Uiso 0.887(4) 1 calc R U P A 1
H60B H 0.529967 0.582750 0.887762 0.037 Uiso 0.887(4) 1 calc R U P A 1
C61A C 0.45184(6) 0.50284(16) 0.85003(6) 0.0285(4) Uani 0.887(4) 1 d . . P A 1
H61A H 0.440606 0.402797 0.843775 0.034 Uiso 0.887(4) 1 calc R U P A 1
H61B H 0.418293 0.552714 0.861720 0.034 Uiso 0.887(4) 1 calc R U P A 1
C60B C 0.4799(5) 0.4239(15) 0.8861(5) 0.033(4) Uani 0.113(4) 1 d . . P A 2
H60C H 0.454460 0.429851 0.914811 0.040 Uiso 0.113(4) 1 calc R U P A 2
H60D H 0.462006 0.357721 0.857996 0.040 Uiso 0.113(4) 1 calc R U P A 2
C61B C 0.4851(5) 0.5663(14) 0.8616(6) 0.034(4) Uani 0.113(4) 1 d . . P A 2
H61C H 0.525865 0.597821 0.868621 0.040 Uiso 0.113(4) 1 calc R U P A 2
H61D H 0.461266 0.634399 0.879178 0.040 Uiso 0.113(4) 1 calc R U P A 2
C62 C 0.46411(6) 0.56651(13) 0.79632(6) 0.0299(3) Uani 1 1 d . . . . .
H62A H 0.470697 0.669123 0.801576 0.036 Uiso 0.887(4) 1 calc R U P A 1
H62B H 0.429176 0.554681 0.769413 0.036 Uiso 0.887(4) 1 calc R U P A 1
H62C H 0.429124 0.507574 0.787065 0.036 Uiso 0.113(4) 1 calc R U P A 2
H62D H 0.455754 0.663620 0.782801 0.036 Uiso 0.113(4) 1 calc R U P A 2
C63 C 0.51617(5) 0.50350(12) 0.77255(5) 0.0238(2) Uani 1 1 d . . . . .
H63A H 0.515079 0.534143 0.734434 0.029 Uiso 1 1 calc R U . . .
H63B H 0.552569 0.538797 0.793194 0.029 Uiso 1 1 calc R U . . .
C64 C 0.51506(4) 0.34548(12) 0.77504(5) 0.0178(2) Uani 1 1 d . . . . .
C65 C 0.48933(4) 0.25132(11) 0.73601(4) 0.0161(2) Uani 1 1 d . . . . .
C66 C 0.45973(5) 0.28714(12) 0.68038(5) 0.0195(2) Uani 1 1 d . . . . .
H66A H 0.471673 0.217959 0.654213 0.023 Uiso 1 1 calc R U . . .
H66B H 0.472851 0.381568 0.670091 0.023 Uiso 1 1 calc R U . . .
C67 C 0.39337(5) 0.28742(13) 0.67599(5) 0.0219(2) Uani 1 1 d . . . . .
H67A H 0.382002 0.349434 0.704780 0.026 Uiso 1 1 calc R U . . .
H67B H 0.377691 0.329826 0.640759 0.026 Uiso 1 1 calc R U . . .
C68 C 0.36464(5) 0.14361(14) 0.68052(5) 0.0243(2) Uani 1 1 d . . . . .
H68A H 0.377282 0.080188 0.652764 0.029 Uiso 1 1 calc R U . . .
H68B H 0.322231 0.155728 0.671875 0.029 Uiso 1 1 calc R U . . .
C69 C 0.37737(5) 0.07063(13) 0.73603(5) 0.0215(2) Uani 1 1 d . . . . .
H69A H 0.392735 0.142296 0.763112 0.026 Uiso 1 1 calc R U . . .
H69B H 0.340324 0.035918 0.746424 0.026 Uiso 1 1 calc R U . . .
C70 C 0.42006(5) -0.05326(12) 0.73947(5) 0.0207(2) Uani 1 1 d . . . . .
H70A H 0.403260 -0.128328 0.714533 0.025 Uiso 1 1 calc R U . . .
H70B H 0.423961 -0.092125 0.776661 0.025 Uiso 1 1 calc R U . . .
C71 C 0.48101(5) -0.01819(12) 0.72574(4) 0.0170(2) Uani 1 1 d . . . . .
H71A H 0.506643 -0.100655 0.734480 0.020 Uiso 1 1 calc R U . . .
H71B H 0.478761 0.000126 0.686391 0.020 Uiso 1 1 calc R U . . .
C72 C 0.50693(4) 0.10893(11) 0.75654(4) 0.0151(2) Uani 1 1 d . . . . .
B1 B 0.75697(5) 0.33838(13) 0.46822(5) 0.0152(2) Uani 1 1 d . . . . .
B2 B 0.56504(5) 0.21306(13) 0.75654(5) 0.0164(2) Uani 1 1 d . . . . .

loop_
_atom_site_aniso_label
_atom_site_aniso_U_11
_atom_site_aniso_U_22
_atom_site_aniso_U_33
_atom_site_aniso_U_23
_atom_site_aniso_U_13
_atom_site_aniso_U_12
C1 0.0139(5) 0.0155(5) 0.0156(5) -0.0008(4) 0.0011(4) -0.0008(4)
C2 0.0135(5) 0.0198(5) 0.0138(5) 0.0002(4) 0.0034(4) -0.0007(4)
C3 0.0164(5) 0.0191(5) 0.0168(5) -0.0006(4) 0.0042(4) -0.0010(4)
C4 0.0196(5) 0.0236(6) 0.0173(5) -0.0036(4) 0.0037(4) -0.0051(4)
C5 0.0163(5) 0.0318(6) 0.0178(5) 0.0000(5) -0.0007(4) -0.0030(5)
C6 0.0166(5) 0.0257(6) 0.0176(5) 0.0035(4) 0.0015(4) 0.0025(4)
C7 0.0163(5) 0.0197(5) 0.0144(5) 0.0016(4) 0.0044(4) 0.0004(4)
C8 0.0169(5) 0.0196(5) 0.0157(5) 0.0021(4) 0.0043(4) 0.0011(4)
C9 0.0208(5) 0.0205(6) 0.0227(6) 0.0038(4) 0.0047(4) 0.0041(4)
C10 0.0284(6) 0.0165(5) 0.0283(6) 0.0013(5) 0.0093(5) 0.0038(5)
C11 0.0272(6) 0.0179(5) 0.0257(6) -0.0042(5) 0.0060(5) -0.0027(5)
C12 0.0195(5) 0.0196(5) 0.0208(5) -0.0018(4) 0.0024(4) -0.0009(4)
C13 0.0175(5) 0.0170(5) 0.0158(5) 0.0001(4) 0.0049(4) 0.0009(4)
C14 0.0164(5) 0.0187(5) 0.0159(5) -0.0008(4) 0.0016(4) -0.0003(4)
C15 0.0197(5) 0.0189(5) 0.0202(5) 0.0025(4) 0.0012(4) -0.0029(4)
C16 0.0244(6) 0.0184(5) 0.0184(5) 0.0033(4) -0.0018(4) -0.0015(4)
C17 0.0196(5) 0.0192(5) 0.0218(6) 0.0028(4) -0.0025(4) 0.0008(4)
C18 0.0234(6) 0.0187(5) 0.0241(6) 0.0024(4) 0.0000(4) 0.0044(4)
C19 0.0183(5) 0.0236(6) 0.0256(6) 0.0009(5) 0.0013(4) 0.0066(4)
C20 0.0142(5) 0.0197(5) 0.0178(5) -0.0003(4) 0.0026(4) 0.0005(4)
C21 0.0142(5) 0.0164(5) 0.0158(5) 0.0004(4) 0.0021(4) 0.0003(4)
C22 0.0186(5) 0.0159(5) 0.0184(5) -0.0008(4) 0.0042(4) -0.0009(4)
C23 0.0231(5) 0.0173(5) 0.0223(6) -0.0037(4) 0.0071(4) -0.0013(4)
C24 0.0263(6) 0.0204(6) 0.0203(5) -0.0043(4) 0.0096(4) -0.0044(4)
C25 0.0306(6) 0.0242(6) 0.0166(5) -0.0019(4) 0.0039(5) -0.0060(5)
C26 0.0241(6) 0.0232(6) 0.0162(5) 0.0020(4) 0.0001(4) -0.0012(4)
C27 0.0181(5) 0.0205(5) 0.0171(5) 0.0010(4) 0.0004(4) 0.0014(4)
C28 0.0156(5) 0.0174(5) 0.0140(5) 0.0005(4) 0.0040(4) 0.0000(4)
C29 0.0169(5) 0.0178(5) 0.0152(5) 0.0012(4) 0.0039(4) -0.0009(4)
C30 0.0253(6) 0.0160(5) 0.0209(5) 0.0006(4) 0.0021(4) -0.0008(4)
C31 0.0358(7) 0.0211(6) 0.0276(6) 0.0053(5) 0.0046(5) -0.0060(5)
C32 0.0353(7) 0.0335(7) 0.0274(7) 0.0010(5) 0.0102(5) -0.0099(6)
C33 0.0304(7) 0.0386(8) 0.0323(7) -0.0017(6) 0.0083(5) -0.0141(6)
C34 0.0184(5) 0.0395(7) 0.0232(6) -0.0016(5) 0.0020(4) -0.0087(5)
C35 0.0174(5) 0.0239(6) 0.0174(5) -0.0004(4) 0.0009(4) -0.0047(4)
C36 0.0146(5) 0.0180(5) 0.0167(5) -0.0002(4) 0.0016(4) -0.0010(4)
C37 0.0152(5) 0.0156(5) 0.0182(5) -0.0009(4) 0.0016(4) -0.0006(4)
C38 0.0146(5) 0.0175(5) 0.0222(5) 0.0002(4) 0.0058(4) -0.0004(4)
C39 0.0193(5) 0.0202(6) 0.0260(6) -0.0026(5) 0.0044(4) -0.0015(4)
C40 0.0237(6) 0.0188(6) 0.0369(7) -0.0049(5) 0.0082(5) -0.0030(5)
C41 0.0275(6) 0.0165(5) 0.0403(7) 0.0036(5) 0.0126(5) 0.0014(5)
C42 0.0229(6) 0.0224(6) 0.0277(6) 0.0064(5) 0.0092(5) 0.0038(5)
C43 0.0157(5) 0.0203(6) 0.0232(6) 0.0022(4) 0.0068(4) 0.0022(4)
C44 0.0140(5) 0.0233(6) 0.0199(5) 0.0016(4) 0.0058(4) 0.0006(4)
C45 0.0176(5) 0.0333(6) 0.0194(5) 0.0040(5) 0.0056(4) 0.0008(5)
C46 0.0185(5) 0.0421(7) 0.0173(5) -0.0034(5) 0.0045(4) -0.0030(5)
C47 0.0176(5) 0.0293(6) 0.0233(6) -0.0083(5) 0.0066(4) -0.0042(5)
C48 0.0155(5) 0.0217(6) 0.0215(5) -0.0021(4) 0.0050(4) -0.0004(4)
C49 0.0130(5) 0.0208(5) 0.0180(5) -0.0012(4) 0.0046(4) -0.0001(4)
C50 0.0150(5) 0.0204(5) 0.0230(6) 0.0001(4) 0.0019(4) -0.0002(4)
C51 0.0208(5) 0.0204(6) 0.0225(6) -0.0012(4) 0.0019(4) 0.0033(4)
C52 0.0181(5) 0.0221(6) 0.0239(6) 0.0001(5) -0.0016(4) 0.0039(4)
C53 0.0196(5) 0.0251(6) 0.0193(5) 0.0001(4) -0.0021(4) 0.0019(4)
C54 0.0219(5) 0.0195(5) 0.0245(6) 0.0043(5) -0.0004(4) 0.0024(4)
C55 0.0211(5) 0.0245(6) 0.0184(5) 0.0048(4) 0.0004(4) -0.0009(4)
C56 0.0158(5) 0.0199(5) 0.0153(5) -0.0009(4) 0.0014(4) -0.0006(4)
C57 0.0155(5) 0.0186(5) 0.0186(5) -0.0033(4) 0.0013(4) -0.0009(4)
C58 0.0188(5) 0.0271(6) 0.0224(6) -0.0089(5) 0.0006(4) -0.0010(5)
C59 0.0241(6) 0.0406(7) 0.0233(6) -0.0115(5) 0.0028(5) -0.0020(5)
C60A 0.0237(7) 0.0329(9) 0.0382(10) -0.0170(8) 0.0085(7) -0.0023(7)
C61A 0.0192(7) 0.0258(8) 0.0416(9) -0.0102(6) 0.0082(6) 0.0001(6)
C60B 0.032(6) 0.039(8) 0.031(6) -0.020(5) 0.010(5) 0.001(6)
C61B 0.021(6) 0.029(7) 0.052(9) -0.029(6) 0.008(6) 0.002(5)
C62 0.0257(6) 0.0197(6) 0.0450(8) -0.0045(5) 0.0073(5) 0.0042(5)
C63 0.0205(5) 0.0161(5) 0.0353(7) -0.0020(5) 0.0058(5) 0.0000(4)
C64 0.0137(5) 0.0173(5) 0.0230(5) -0.0016(4) 0.0046(4) 0.0007(4)
C65 0.0125(5) 0.0173(5) 0.0187(5) 0.0008(4) 0.0035(4) 0.0011(4)
C66 0.0169(5) 0.0225(6) 0.0191(5) 0.0043(4) 0.0021(4) 0.0028(4)
C67 0.0176(5) 0.0279(6) 0.0198(5) 0.0020(5) 0.0006(4) 0.0056(4)
C68 0.0154(5) 0.0306(6) 0.0262(6) -0.0057(5) 0.0001(4) 0.0015(5)
C69 0.0152(5) 0.0234(6) 0.0268(6) -0.0050(5) 0.0061(4) -0.0026(4)
C70 0.0186(5) 0.0186(5) 0.0256(6) -0.0035(4) 0.0053(4) -0.0036(4)
C71 0.0158(5) 0.0168(5) 0.0183(5) -0.0023(4) 0.0013(4) -0.0010(4)
C72 0.0147(5) 0.0158(5) 0.0146(5) 0.0002(4) 0.0011(4) 0.0000(4)
B1 0.0151(5) 0.0152(5) 0.0150(5) 0.0009(4) 0.0007(4) -0.0002(4)
B2 0.0156(5) 0.0149(5) 0.0179(6) -0.0007(4) -0.0001(4) 0.0005(4)

loop_
_atom_type_symbol
_atom_type_description
_atom_type_scat_dispersion_real
_atom_type_scat_dispersion_imag
_atom_type_scat_source
C C 0.0181 0.0091 'International Tables Vol C Tables 4.2.6.8 and 6.1.1.4'
H H 0.0000 0.0000 'International Tables Vol C Tables 4.2.6.8 and 6.1.1.4'
B B 0.0090 0.0039 'International Tables Vol C Tables 4.2.6.8 and 6.1.1.4'

loop_
_exptl_crystal_face_index_h
_exptl_crystal_face_index_k
_exptl_crystal_face_index_l
_exptl_crystal_face_perp_dist
-2 -3 -13 0.0563
15 -1 -3 0.0526
2 3 13 0.0619
-15 0 1 0.0294
7 -4 -11 0.0777
-3 -4 12 0.0273
-7 4 10 0.0674
-1 -5 8 0.0263
3 5 -10 0.0189
2 -5 10 0.0244
1 4 -12 0.0210
12 1 7 0.0528

loop_
_geom_angle_atom_site_label_1
_geom_angle_atom_site_label_2
_geom_angle_atom_site_label_3
_geom_angle
_geom_angle_site_symmetry_1
_geom_angle_site_symmetry_3
_geom_angle_publ_flag
C2 C1 C14 113.84(9) . . ?
C2 C1 B1 109.12(8) . . ?
C13 C1 C2 100.72(8) . . ?
C13 C1 C14 106.09(8) . . ?
C13 C1 B1 113.00(9) . . ?
C14 C1 B1 113.41(8) . . ?
C3 C2 C1 129.87(10) . . ?
C3 C2 C7 119.12(10) . . ?
C7 C2 C1 110.96(9) . . ?
C2 C3 H3 120.3 . . ?
C2 C3 C4 119.46(10) . . ?
C4 C3 H3 120.3 . . ?
C3 C4 H4 119.5 . . ?
C5 C4 C3 121.03(11) . . ?
C5 C4 H4 119.5 . . ?
C4 C5 H5 119.9 . . ?
C6 C5 C4 120.15(10) . . ?
C6 C5 H5 119.9 . . ?
C5 C6 H6 120.6 . . ?
C5 C6 C7 118.87(10) . . ?
C7 C6 H6 120.6 . . ?
C2 C7 C8 108.65(9) . . ?
C6 C7 C2 121.37(10) . . ?
C6 C7 C8 129.98(10) . . ?
C9 C8 C7 130.52(10) . . ?
C9 C8 C13 121.16(10) . . ?
C13 C8 C7 108.27(9) . . ?
C8 C9 H9 120.6 . . ?
C10 C9 C8 118.75(11) . . ?
C10 C9 H9 120.6 . . ?
C9 C10 H10 119.8 . . ?
C9 C10 C11 120.34(11) . . ?
C11 C10 H10 119.8 . . ?
C10 C11 H11 119.6 . . ?
C12 C11 C10 120.85(11) . . ?
C12 C11 H11 119.6 . . ?
C11 C12 H12 120.2 . . ?
C13 C12 C11 119.53(11) . . ?
C13 C12 H12 120.2 . . ?
C8 C13 C1 111.34(9) . . ?
C12 C13 C1 129.14(10) . . ?
C12 C13 C8 119.35(10) . . ?
C1 C14 H14A 107.7 . . ?
C1 C14 H14B 107.7 . . ?
H14A C14 H14B 107.1 . . ?
C15 C14 C1 118.57(9) . . ?
C15 C14 H14A 107.7 . . ?
C15 C14 H14B 107.7 . . ?
C14 C15 H15A 109.0 . . ?
C14 C15 H15B 109.0 . . ?
H15A C15 H15B 107.8 . . ?
C16 C15 C14 113.06(9) . . ?
C16 C15 H15A 109.0 . . ?
C16 C15 H15B 109.0 . . ?
C15 C16 H16A 109.2 . . ?
C15 C16 H16B 109.2 . . ?
H16A C16 H16B 107.9 . . ?
C17 C16 C15 112.26(9) . . ?
C17 C16 H16A 109.2 . . ?
C17 C16 H16B 109.2 . . ?
C16 C17 H17A 108.9 . . ?
C16 C17 H17B 108.9 . . ?
C16 C17 C18 113.34(10) . . ?
H17A C17 H17B 107.7 . . ?
C18 C17 H17A 108.9 . . ?
C18 C17 H17B 108.9 . . ?
C17 C18 H18A 108.4 . . ?
C17 C18 H18B 108.4 . . ?
C17 C18 C19 115.55(10) . . ?
H18A C18 H18B 107.5 . . ?
C19 C18 H18A 108.4 . . ?
C19 C18 H18B 108.4 . . ?
C18 C19 H19A 107.8 . . ?
C18 C19 H19B 107.8 . . ?
C18 C19 C20 118.10(9) . . ?
H19A C19 H19B 107.1 . . ?
C20 C19 H19A 107.8 . . ?
C20 C19 H19B 107.8 . . ?
C19 C20 H20 110.5 . . ?
C19 C20 C21 115.33(9) . . ?
C19 C20 C36 118.04(9) . . ?
C21 C20 H20 110.5 . . ?
C36 C20 H20 110.5 . . ?
C36 C20 C21 90.64(8) . . ?
C20 C21 B1 89.75(8) . . ?
C22 C21 C20 122.48(9) . . ?
C22 C21 B1 138.38(9) . . ?
C28 C21 C20 105.86(9) . . ?
C28 C21 C22 118.05(9) . . ?
C28 C21 B1 69.37(7) . . ?
C21 C22 H22A 109.4 . . ?
C21 C22 H22B 109.4 . . ?
C21 C22 C23 111.21(9) . . ?
H22A C22 H22B 108.0 . . ?
C23 C22 H22A 109.4 . . ?
C23 C22 H22B 109.4 . . ?
C22 C23 H23A 108.4 . . ?
C22 C23 H23B 108.4 . . ?
H23A C23 H23B 107.5 . . ?
C24 C23 C22 115.56(9) . . ?
C24 C23 H23A 108.4 . . ?
C24 C23 H23B 108.4 . . ?
C23 C24 H24A 108.4 . . ?
C23 C24 H24B 108.4 . . ?
C23 C24 C25 115.44(10) . . ?
H24A C24 H24B 107.5 . . ?
C25 C24 H24A 108.4 . . ?
C25 C24 H24B 108.4 . . ?
C24 C25 H25A 108.3 . . ?
C24 C25 H25B 108.3 . . ?
H25A C25 H25B 107.4 . . ?
C26 C25 C24 115.80(10) . . ?
C26 C25 H25A 108.3 . . ?
C26 C25 H25B 108.3 . . ?
C25 C26 H26A 108.3 . . ?
C25 C26 H26B 108.3 . . ?
C25 C26 C27 115.88(10) . . ?
H26A C26 H26B 107.4 . . ?
C27 C26 H26A 108.3 . . ?
C27 C26 H26B 108.3 . . ?
C26 C27 H27A 108.9 . . ?
C26 C27 H27B 108.9 . . ?
H27A C27 H27B 107.7 . . ?
C28 C27 C26 113.46(9) . . ?
C28 C27 H27A 108.9 . . ?
C28 C27 H27B 108.9 . . ?
C21 C28 C27 126.56(10) . . ?
C21 C28 B1 60.46(7) . . ?
C27 C28 B1 128.04(9) . . ?
C29 C28 C21 105.49(9) . . ?
C29 C28 C27 127.00(10) . . ?
C29 C28 B1 67.33(7) . . ?
C28 C29 C30 128.14(10) . . ?
C28 C29 C36 105.72(9) . . ?
C28 C29 B1 67.20(7) . . ?
C30 C29 B1 132.37(9) . . ?
C36 C29 C30 125.85(10) . . ?
C36 C29 B1 60.15(7) . . ?
C29 C30 H30A 109.7 . . ?
C29 C30 H30B 109.7 . . ?
C29 C30 C31 109.97(10) . . ?
H30A C30 H30B 108.2 . . ?
C31 C30 H30A 109.7 . . ?
C31 C30 H30B 109.7 . . ?
C30 C31 H31A 108.5 . . ?
C30 C31 H31B 108.5 . . ?
H31A C31 H31B 107.5 . . ?
C32 C31 C30 115.27(10) . . ?
C32 C31 H31A 108.5 . . ?
C32 C31 H31B 108.5 . . ?
C31 C32 H32A 108.5 . . ?
C31 C32 H32B 108.5 . . ?
C31 C32 C33 114.93(11) . . ?
H32A C32 H32B 107.5 . . ?
C33 C32 H32A 108.5 . . ?
C33 C32 H32B 108.5 . . ?
C32 C33 H33A 108.2 . . ?
C32 C33 H33B 108.2 . . ?
C32 C33 C34 116.19(11) . . ?
H33A C33 H33B 107.4 . . ?
C34 C33 H33A 108.2 . . ?
C34 C33 H33B 108.2 . . ?
C33 C34 H34A 108.0 . . ?
C33 C34 H34B 108.0 . . ?
H34A C34 H34B 107.3 . . ?
C35 C34 C33 117.11(11) . . ?
C35 C34 H34A 108.0 . . ?
C35 C34 H34B 108.0 . . ?
C34 C35 H35A 108.7 . . ?
C34 C35 H35B 108.7 . . ?
H35A C35 H35B 107.6 . . ?
C36 C35 C34 114.43(9) . . ?
C36 C35 H35A 108.7 . . ?
C36 C35 H35B 108.7 . . ?
C20 C36 B1 90.08(8) . . ?
C29 C36 C20 105.58(9) . . ?
C29 C36 C35 119.85(10) . . ?
C29 C36 B1 69.63(7) . . ?
C35 C36 C20 122.97(9) . . ?
C35 C36 B1 135.51(9) . . ?
C38 C37 C49 100.66(9) . . ?
C38 C37 C50 106.23(9) . . ?
C38 C37 B2 111.83(9) . . ?
C49 C37 C50 112.64(9) . . ?
C49 C37 B2 108.32(8) . . ?
C50 C37 B2 116.10(9) . . ?
C39 C38 C37 128.82(10) . . ?
C39 C38 C43 119.64(11) . . ?
C43 C38 C37 111.38(10) . . ?
C38 C39 H39 120.5 . . ?
C38 C39 C40 119.08(11) . . ?
C40 C39 H39 120.5 . . ?
C39 C40 H40 119.5 . . ?
C41 C40 C39 120.97(12) . . ?
C41 C40 H40 119.5 . . ?
C40 C41 H41 119.7 . . ?
C42 C41 C40 120.62(11) . . ?
C42 C41 H41 119.7 . . ?
C41 C42 H42 120.8 . . ?
C41 C42 C43 118.46(11) . . ?
C43 C42 H42 120.8 . . ?
C38 C43 C44 108.27(10) . . ?
C42 C43 C38 121.23(11) . . ?
C42 C43 C44 130.36(11) . . ?
C45 C44 C43 130.07(11) . . ?
C45 C44 C49 121.37(11) . . ?
C49 C44 C43 108.55(10) . . ?
C44 C45 H45 120.6 . . ?
C46 C45 C44 118.73(11) . . ?
C46 C45 H45 120.6 . . ?
C45 C46 H46 119.8 . . ?
C45 C46 C47 120.44(11) . . ?
C47 C46 H46 119.8 . . ?
C46 C47 H47 119.6 . . ?
C46 C47 C48 120.86(11) . . ?
C48 C47 H47 119.6 . . ?
C47 C48 H48 120.3 . . ?
C49 C48 C47 119.32(11) . . ?
C49 C48 H48 120.3 . . ?
C44 C49 C37 110.94(10) . . ?
C48 C49 C37 129.76(10) . . ?
C48 C49 C44 119.25(10) . . ?
C37 C50 H50A 107.5 . . ?
C37 C50 H50B 107.5 . . ?
H50A C50 H50B 107.0 . . ?
C51 C50 C37 119.25(9) . . ?
C51 C50 H50A 107.5 . . ?
C51 C50 H50B 107.5 . . ?
C50 C51 H51A 108.9 . . ?
C50 C51 H51B 108.9 . . ?
H51A C51 H51B 107.7 . . ?
C52 C51 C50 113.57(10) . . ?
C52 C51 H51A 108.9 . . ?
C52 C51 H51B 108.9 . . ?
C51 C52 H52A 109.1 . . ?
C51 C52 H52B 109.1 . . ?
H52A C52 H52B 107.8 . . ?
C53 C52 C51 112.66(9) . . ?
C53 C52 H52A 109.1 . . ?
C53 C52 H52B 109.1 . . ?
C52 C53 H53A 108.8 . . ?
C52 C53 H53B 108.8 . . ?
C52 C53 C54 113.75(10) . . ?
H53A C53 H53B 107.7 . . ?
C54 C53 H53A 108.8 . . ?
C54 C53 H53B 108.8 . . ?
C53 C54 H54A 108.3 . . ?
C53 C54 H54B 108.3 . . ?
C53 C54 C55 115.81(10) . . ?
H54A C54 H54B 107.4 . . ?
C55 C54 H54A 108.3 . . ?
C55 C54 H54B 108.3 . . ?
C54 C55 H55A 107.8 . . ?
C54 C55 H55B 107.8 . . ?
H55A C55 H55B 107.1 . . ?
C56 C55 C54 118.18(9) . . ?
C56 C55 H55A 107.8 . . ?
C56 C55 H55B 107.8 . . ?
C55 C56 H56 110.8 . . ?
C55 C56 C57 117.30(9) . . ?
C55 C56 C72 114.90(9) . . ?
C57 C56 H56 110.8 . . ?
C72 C56 H56 110.8 . . ?
C72 C56 C57 90.95(8) . . ?
C56 C57 B2 89.54(8) . . ?
C58 C57 C56 122.11(10) . . ?
C58 C57 B2 136.63(9) . . ?
C64 C57 C56 105.83(9) . . ?
C64 C57 C58 120.22(10) . . ?
C64 C57 B2 69.70(8) . . ?
C57 C58 H58A 108.7 . . ?
C57 C58 H58B 108.7 . . ?
C57 C58 C59 114.01(9) . . ?
H58A C58 H58B 107.6 . . ?
C59 C58 H58A 108.7 . . ?
C59 C58 H58B 108.7 . . ?
C58 C59 H59A 108.0 . . ?
C58 C59 H59B 108.0 . . ?
C58 C59 H59C 108.1 . . ?
C58 C59 H59D 108.1 . . ?
C58 C59 C60A 117.00(12) . . ?
H59A C59 H59B 107.3 . . ?
H59C C59 H59D 107.3 . . ?
C60A C59 H59A 108.0 . . ?
C60A C59 H59B 108.0 . . ?
C60B C59 C58 116.7(5) . . ?
C60B C59 H59C 108.1 . . ?
C60B C59 H59D 108.1 . . ?
C59 C60A H60A 108.2 . . ?
C59 C60A H60B 108.2 . . ?
H60A C60A H60B 107.4 . . ?
C61A C60A C59 116.15(13) . . ?
C61A C60A H60A 108.2 . . ?
C61A C60A H60B 108.2 . . ?
C60A C61A H61A 108.4 . . ?
C60A C61A H61B 108.4 . . ?
H61A C61A H61B 107.5 . . ?
C62 C61A C60A 115.40(13) . . ?
C62 C61A H61A 108.4 . . ?
C62 C61A H61B 108.4 . . ?
C59 C60B H60C 109.5 . . ?
C59 C60B H60D 109.5 . . ?
C59 C60B C61B 110.9(10) . . ?
H60C C60B H60D 108.0 . . ?
C61B C60B H60C 109.5 . . ?
C61B C60B H60D 109.5 . . ?
C60B C61B H61C 109.2 . . ?
C60B C61B H61D 109.2 . . ?
C60B C61B C62 112.2(9) . . ?
H61C C61B H61D 107.9 . . ?
C62 C61B H61C 109.2 . . ?
C62 C61B H61D 109.2 . . ?
C61A C62 H62A 108.4 . . ?
C61A C62 H62B 108.4 . . ?
C61A C62 C63 115.62(11) . . ?
C61B C62 H62C 111.0 . . ?
C61B C62 H62D 111.0 . . ?
H62A C62 H62B 107.4 . . ?
H62C C62 H62D 109.0 . . ?
C63 C62 C61B 103.6(4) . . ?
C63 C62 H62A 108.4 . . ?
C63 C62 H62B 108.4 . . ?
C63 C62 H62C 111.0 . . ?
C63 C62 H62D 111.0 . . ?
C62 C63 H63A 109.5 . . ?
C62 C63 H63B 109.5 . . ?
H63A C63 H63B 108.1 . . ?
C64 C63 C62 110.64(10) . . ?
C64 C63 H63A 109.5 . . ?
C64 C63 H63B 109.5 . . ?
C57 C64 C63 125.73(10) . . ?
C57 C64 B2 60.37(7) . . ?
C63 C64 B2 131.72(9) . . ?
C65 C64 C57 105.74(9) . . ?
C65 C64 C63 128.18(11) . . ?
C65 C64 B2 67.15(7) . . ?
C64 C65 C66 126.92(10) . . ?
C64 C65 C72 105.54(9) . . ?
C64 C65 B2 67.53(7) . . ?
C66 C65 B2 128.14(9) . . ?
C72 C65 C66 126.61(10) . . ?
C72 C65 B2 60.30(7) . . ?
C65 C66 H66A 108.8 . . ?
C65 C66 H66B 108.8 . . ?
C65 C66 C67 113.62(9) . . ?
H66A C66 H66B 107.7 . . ?
C67 C66 H66A 108.8 . . ?
C67 C66 H66B 108.8 . . ?
C66 C67 H67A 108.3 . . ?
C66 C67 H67B 108.3 . . ?
H67A C67 H67B 107.4 . . ?
C68 C67 C66 116.11(10) . . ?
C68 C67 H67A 108.3 . . ?
C68 C67 H67B 108.3 . . ?
C67 C68 H68A 108.4 . . ?
C67 C68 H68B 108.4 . . ?
C67 C68 C69 115.62(10) . . ?
H68A C68 H68B 107.4 . . ?
C69 C68 H68A 108.4 . . ?
C69 C68 H68B 108.4 . . ?
C68 C69 H69A 108.3 . . ?
C68 C69 H69B 108.3 . . ?
H69A C69 H69B 107.4 . . ?
C70 C69 C68 116.10(10) . . ?
C70 C69 H69A 108.3 . . ?
C70 C69 H69B 108.3 . . ?
C69 C70 H70A 108.4 . . ?
C69 C70 H70B 108.4 . . ?
C69 C70 C71 115.67(9) . . ?
H70A C70 H70B 107.4 . . ?
C71 C70 H70A 108.4 . . ?
C71 C70 H70B 108.4 . . ?
C70 C71 H71A 109.2 . . ?
C70 C71 H71B 109.2 . . ?
H71A C71 H71B 107.9 . . ?
C72 C71 C70 112.18(9) . . ?
C72 C71 H71A 109.2 . . ?
C72 C71 H71B 109.2 . . ?
C56 C72 B2 89.72(8) . . ?
C65 C72 C56 105.98(9) . . ?
C65 C72 C71 118.49(9) . . ?
C65 C72 B2 69.56(7) . . ?
C71 C72 C56 122.61(9) . . ?
C71 C72 B2 137.58(9) . . ?
C1 B1 C21 138.56(9) . . ?
C1 B1 C28 123.95(8) . . ?
C1 B1 C29 124.59(9) . . ?
C1 B1 C36 139.35(9) . . ?
C21 B1 C28 50.17(6) . . ?
C21 B1 C29 82.10(7) . . ?
C28 B1 C29 45.47(6) . . ?
C36 B1 C21 81.78(7) . . ?
C36 B1 C28 82.48(7) . . ?
C36 B1 C29 50.22(6) . . ?
C37 B2 C57 140.93(9) . . ?
C37 B2 C64 124.47(9) . . ?
C37 B2 C65 122.59(9) . . ?
C37 B2 C72 137.30(9) . . ?
C57 B2 C64 49.92(6) . . ?
C57 B2 C65 82.07(7) . . ?
C65 B2 C64 45.32(6) . . ?
C72 B2 C57 81.61(8) . . ?
C72 B2 C64 81.98(7) . . ?
C72 B2 C65 50.14(6) . . ?

loop_
_geom_bond_atom_site_label_1
_geom_bond_atom_site_label_2
_geom_bond_distance
_geom_bond_site_symmetry_2
_geom_bond_publ_flag
C1 C2 1.5284(14) . ?
C1 C13 1.5265(15) . ?
C1 C14 1.5645(15) . ?
C1 B1 1.6166(15) . ?
C2 C3 1.3917(15) . ?
C2 C7 1.4067(15) . ?
C3 H3 0.9500 . ?
C3 C4 1.3947(15) . ?
C4 H4 0.9500 . ?
C4 C5 1.3937(17) . ?
C5 H5 0.9500 . ?
C5 C6 1.3887(17) . ?
C6 H6 0.9500 . ?
C6 C7 1.3950(15) . ?
C7 C8 1.4619(15) . ?
C8 C9 1.3969(16) . ?
C8 C13 1.4053(15) . ?
C9 H9 0.9500 . ?
C9 C10 1.3880(17) . ?
C10 H10 0.9500 . ?
C10 C11 1.3954(18) . ?
C11 H11 0.9500 . ?
C11 C12 1.3910(16) . ?
C12 H12 0.9500 . ?
C12 C13 1.3900(16) . ?
C14 H14A 0.9900 . ?
C14 H14B 0.9900 . ?
C14 C15 1.5422(15) . ?
C15 H15A 0.9900 . ?
C15 H15B 0.9900 . ?
C15 C16 1.5367(15) . ?
C16 H16A 0.9900 . ?
C16 H16B 0.9900 . ?
C16 C17 1.5286(16) . ?
C17 H17A 0.9900 . ?
C17 H17B 0.9900 . ?
C17 C18 1.5307(16) . ?
C18 H18A 0.9900 . ?
C18 H18B 0.9900 . ?
C18 C19 1.5359(17) . ?
C19 H19A 0.9900 . ?
C19 H19B 0.9900 . ?
C19 C20 1.5379(15) . ?
C20 H20 1.0000 . ?
C20 C21 1.5429(14) . ?
C20 C36 1.5405(15) . ?
C21 C22 1.5095(15) . ?
C21 C28 1.4810(15) . ?
C21 B1 1.6778(16) . ?
C22 H22A 0.9900 . ?
C22 H22B 0.9900 . ?
C22 C23 1.5393(15) . ?
C23 H23A 0.9900 . ?
C23 H23B 0.9900 . ?
C23 C24 1.5297(16) . ?
C24 H24A 0.9900 . ?
C24 H24B 0.9900 . ?
C24 C25 1.5374(17) . ?
C25 H25A 0.9900 . ?
C25 H25B 0.9900 . ?
C25 C26 1.5302(17) . ?
C26 H26A 0.9900 . ?
C26 H26B 0.9900 . ?
C26 C27 1.5375(15) . ?
C27 H27A 0.9900 . ?
C27 H27B 0.9900 . ?
C27 C28 1.5005(14) . ?
C28 C29 1.3956(15) . ?
C28 B1 1.8048(16) . ?
C29 C30 1.4965(15) . ?
C29 C36 1.4809(15) . ?
C29 B1 1.8065(16) . ?
C30 H30A 0.9900 . ?
C30 H30B 0.9900 . ?
C30 C31 1.5402(17) . ?
C31 H31A 0.9900 . ?
C31 H31B 0.9900 . ?
C31 C32 1.5286(19) . ?
C32 H32A 0.9900 . ?
C32 H32B 0.9900 . ?
C32 C33 1.5361(19) . ?
C33 H33A 0.9900 . ?
C33 H33B 0.9900 . ?
C33 C34 1.5472(19) . ?
C34 H34A 0.9900 . ?
C34 H34B 0.9900 . ?
C34 C35 1.5392(15) . ?
C35 H35A 0.9900 . ?
C35 H35B 0.9900 . ?
C35 C36 1.5089(15) . ?
C36 B1 1.6713(15) . ?
C37 C38 1.5244(15) . ?
C37 C49 1.5291(15) . ?
C37 C50 1.5640(14) . ?
C37 B2 1.6238(16) . ?
C38 C39 1.3916(16) . ?
C38 C43 1.4045(16) . ?
C39 H39 0.9500 . ?
C39 C40 1.3933(17) . ?
C40 H40 0.9500 . ?
C40 C41 1.3907(19) . ?
C41 H41 0.9500 . ?
C41 C42 1.3905(18) . ?
C42 H42 0.9500 . ?
C42 C43 1.3948(16) . ?
C43 C44 1.4622(16) . ?
C44 C45 1.3931(16) . ?
C44 C49 1.4057(16) . ?
C45 H45 0.9500 . ?
C45 C46 1.3898(19) . ?
C46 H46 0.9500 . ?
C46 C47 1.3902(19) . ?
C47 H47 0.9500 . ?
C47 C48 1.3982(16) . ?
C48 H48 0.9500 . ?
C48 C49 1.3925(16) . ?
C50 H50A 0.9900 . ?
C50 H50B 0.9900 . ?
C50 C51 1.5435(16) . ?
C51 H51A 0.9900 . ?
C51 H51B 0.9900 . ?
C51 C52 1.5346(16) . ?
C52 H52A 0.9900 . ?
C52 H52B 0.9900 . ?
C52 C53 1.5278(16) . ?
C53 H53A 0.9900 . ?
C53 H53B 0.9900 . ?
C53 C54 1.5316(16) . ?
C54 H54A 0.9900 . ?
C54 H54B 0.9900 . ?
C54 C55 1.5367(16) . ?
C55 H55A 0.9900 . ?
C55 H55B 0.9900 . ?
C55 C56 1.5354(15) . ?
C56 H56 1.0000 . ?
C56 C57 1.5382(15) . ?
C56 C72 1.5376(14) . ?
C57 C58 1.5135(15) . ?
C57 C64 1.4789(15) . ?
C57 B2 1.6800(16) . ?
C58 H58A 0.9900 . ?
C58 H58B 0.9900 . ?
C58 C59 1.5422(16) . ?
C59 H59A 0.9900 . ?
C59 H59B 0.9900 . ?
C59 H59C 0.9900 . ?
C59 H59D 0.9900 . ?
C59 C60A 1.548(2) . ?
C59 C60B 1.461(13) . ?
C60A H60A 0.9900 . ?
C60A H60B 0.9900 . ?
C60A C61A 1.543(2) . ?
C61A H61A 0.9900 . ?
C61A H61B 0.9900 . ?
C61A C62 1.529(2) . ?
C60B H60C 0.9900 . ?
C60B H60D 0.9900 . ?
C60B C61B 1.49(2) . ?
C61B H61C 0.9900 . ?
C61B H61D 0.9900 . ?
C61B C62 1.635(15) . ?
C62 H62A 0.9900 . ?
C62 H62B 0.9900 . ?
C62 H62C 0.9900 . ?
C62 H62D 0.9900 . ?
C62 C63 1.5396(16) . ?
C63 H63A 0.9900 . ?
C63 H63B 0.9900 . ?
C63 C64 1.4984(16) . ?
C64 C65 1.3949(15) . ?
C64 B2 1.8126(16) . ?
C65 C66 1.5027(15) . ?
C65 C72 1.4809(15) . ?
C65 B2 1.8077(16) . ?
C66 H66A 0.9900 . ?
C66 H66B 0.9900 . ?
C66 C67 1.5362(15) . ?
C67 H67A 0.9900 . ?
C67 H67B 0.9900 . ?
C67 C68 1.5286(17) . ?
C68 H68A 0.9900 . ?
C68 H68B 0.9900 . ?
C68 C69 1.5394(17) . ?
C69 H69A 0.9900 . ?
C69 H69B 0.9900 . ?
C69 C70 1.5336(16) . ?
C70 H70A 0.9900 . ?
C70 H70B 0.9900 . ?
C70 C71 1.5412(15) . ?
C71 H71A 0.9900 . ?
C71 H71B 0.9900 . ?
C71 C72 1.5101(14) . ?
C72 B2 1.6757(16) . ?

loop_
_geom_torsion_atom_site_label_1
_geom_torsion_atom_site_label_2
_geom_torsion_atom_site_label_3
_geom_torsion_atom_site_label_4
_geom_torsion
_geom_torsion_site_symmetry_1
_geom_torsion_site_symmetry_2
_geom_torsion_site_symmetry_3
_geom_torsion_site_symmetry_4
_geom_torsion_publ_flag
C1 C2 C3 C4 -177.71(10) . . . . ?
C1 C2 C7 C6 177.97(10) . . . . ?
C1 C2 C7 C8 -2.46(12) . . . . ?
C1 C14 C15 C16 119.41(10) . . . . ?
C2 C1 C13 C8 -1.69(11) . . . . ?
C2 C1 C13 C12 173.37(11) . . . . ?
C2 C1 C14 C15 61.91(12) . . . . ?
C2 C1 B1 C21 -23.98(17) . . . . ?
C2 C1 B1 C28 42.18(13) . . . . ?
C2 C1 B1 C29 97.94(11) . . . . ?
C2 C1 B1 C36 164.99(12) . . . . ?
C2 C3 C4 C5 0.77(16) . . . . ?
C2 C7 C8 C9 -175.91(11) . . . . ?
C2 C7 C8 C13 1.30(12) . . . . ?
C3 C2 C7 C6 0.31(16) . . . . ?
C3 C2 C7 C8 179.88(9) . . . . ?
C3 C4 C5 C6 -0.71(17) . . . . ?
C4 C5 C6 C7 0.44(17) . . . . ?
C5 C6 C7 C2 -0.25(16) . . . . ?
C5 C6 C7 C8 -179.71(11) . . . . ?
C6 C7 C8 C9 3.6(2) . . . . ?
C6 C7 C8 C13 -179.18(11) . . . . ?
C7 C2 C3 C4 -0.56(16) . . . . ?
C7 C8 C9 C10 175.73(11) . . . . ?
C7 C8 C13 C1 0.36(12) . . . . ?
C7 C8 C13 C12 -175.25(10) . . . . ?
C8 C9 C10 C11 -0.33(17) . . . . ?
C9 C8 C13 C1 177.88(10) . . . . ?
C9 C8 C13 C12 2.28(16) . . . . ?
C9 C10 C11 C12 0.75(18) . . . . ?
C10 C11 C12 C13 0.36(18) . . . . ?
C11 C12 C13 C1 -176.56(11) . . . . ?
C11 C12 C13 C8 -1.84(16) . . . . ?
C13 C1 C2 C3 179.83(11) . . . . ?
C13 C1 C2 C7 2.50(11) . . . . ?
C13 C1 C14 C15 171.73(9) . . . . ?
C13 C1 B1 C21 -135.14(13) . . . . ?
C13 C1 B1 C28 -68.98(13) . . . . ?
C13 C1 B1 C29 -13.22(14) . . . . ?
C13 C1 B1 C36 53.83(17) . . . . ?
C13 C8 C9 C10 -1.18(17) . . . . ?
C14 C1 C2 C3 -67.09(14) . . . . ?
C14 C1 C2 C7 115.58(10) . . . . ?
C14 C1 C13 C8 -120.55(10) . . . . ?
C14 C1 C13 C12 54.51(14) . . . . ?
C14 C1 B1 C21 104.07(14) . . . . ?
C14 C1 B1 C28 170.23(9) . . . . ?
C14 C1 B1 C29 -134.01(10) . . . . ?
C14 C1 B1 C36 -66.96(16) . . . . ?
C14 C15 C16 C17 -63.27(13) . . . . ?
C15 C16 C17 C18 -66.47(12) . . . . ?
C16 C17 C18 C19 160.28(9) . . . . ?
C17 C18 C19 C20 -79.34(13) . . . . ?
C18 C19 C20 C21 -40.54(14) . . . . ?
C18 C19 C20 C36 64.89(14) . . . . ?
C19 C20 C21 C22 -51.96(14) . . . . ?
C19 C20 C21 C28 168.53(9) . . . . ?
C19 C20 C21 B1 100.10(10) . . . . ?
C19 C20 C36 C29 -166.54(9) . . . . ?
C19 C20 C36 C35 50.64(14) . . . . ?
C19 C20 C36 B1 -97.70(10) . . . . ?
C20 C21 C22 C23 -53.43(13) . . . . ?
C20 C21 C28 C27 158.93(10) . . . . ?
C20 C21 C28 C29 -31.67(11) . . . . ?
C20 C21 C28 B1 -83.58(8) . . . . ?
C20 C21 B1 C1 -154.06(13) . . . . ?
C20 C21 B1 C28 107.08(8) . . . . ?
C20 C21 B1 C29 70.80(7) . . . . ?
C20 C21 B1 C36 20.05(7) . . . . ?
C20 C36 B1 C1 153.93(13) . . . . ?
C20 C36 B1 C21 -20.08(7) . . . . ?
C20 C36 B1 C28 -70.76(7) . . . . ?
C20 C36 B1 C29 -106.62(8) . . . . ?
C21 C20 C36 C29 -47.15(9) . . . . ?
C21 C20 C36 C35 170.03(10) . . . . ?
C21 C20 C36 B1 21.69(8) . . . . ?
C21 C22 C23 C24 -51.34(13) . . . . ?
C21 C28 C29 C30 -174.75(11) . . . . ?
C21 C28 C29 C36 -0.69(11) . . . . ?
C21 C28 C29 B1 -47.92(8) . . . . ?
C21 C28 B1 C1 -127.97(11) . . . . ?
C21 C28 B1 C29 124.71(9) . . . . ?
C21 C28 B1 C36 85.55(8) . . . . ?
C22 C21 C28 C27 17.30(15) . . . . ?
C22 C21 C28 C29 -173.30(9) . . . . ?
C22 C21 C28 B1 134.79(11) . . . . ?
C22 C21 B1 C1 -10.6(2) . . . . ?
C22 C21 B1 C28 -109.44(14) . . . . ?
C22 C21 B1 C29 -145.71(13) . . . . ?
C22 C21 B1 C36 163.53(13) . . . . ?
C22 C23 C24 C25 -58.99(13) . . . . ?
C23 C24 C25 C26 105.60(12) . . . . ?
C24 C25 C26 C27 -65.68(13) . . . . ?
C25 C26 C27 C28 67.80(13) . . . . ?
C26 C27 C28 C21 -91.86(13) . . . . ?
C26 C27 C28 C29 100.96(13) . . . . ?
C26 C27 C28 B1 -170.37(10) . . . . ?
C27 C28 C29 C30 -5.40(18) . . . . ?
C27 C28 C29 C36 168.65(10) . . . . ?
C27 C28 C29 B1 121.43(12) . . . . ?
C27 C28 B1 C1 -12.76(16) . . . . ?
C27 C28 B1 C21 115.21(12) . . . . ?
C27 C28 B1 C29 -120.08(13) . . . . ?
C27 C28 B1 C36 -159.24(11) . . . . ?
C28 C21 C22 C23 81.51(12) . . . . ?
C28 C21 B1 C1 98.86(14) . . . . ?
C28 C21 B1 C29 -36.27(6) . . . . ?
C28 C21 B1 C36 -87.03(7) . . . . ?
C28 C29 C30 C31 -90.54(14) . . . . ?
C28 C29 C36 C20 32.87(11) . . . . ?
C28 C29 C36 C35 177.10(9) . . . . ?
C28 C29 C36 B1 -51.27(9) . . . . ?
C28 C29 B1 C1 -105.85(11) . . . . ?
C28 C29 B1 C21 39.59(7) . . . . ?
C28 C29 B1 C36 125.45(9) . . . . ?
C29 C28 B1 C1 107.32(11) . . . . ?
C29 C28 B1 C21 -124.71(9) . . . . ?
C29 C28 B1 C36 -39.16(7) . . . . ?
C29 C30 C31 C32 -46.53(14) . . . . ?
C29 C36 B1 C1 -99.45(15) . . . . ?
C29 C36 B1 C21 86.53(7) . . . . ?
C29 C36 B1 C28 35.86(7) . . . . ?
C30 C29 C36 C20 -152.90(10) . . . . ?
C30 C29 C36 C35 -8.67(16) . . . . ?
C30 C29 C36 B1 122.96(12) . . . . ?
C30 C29 B1 C1 15.71(17) . . . . ?
C30 C29 B1 C21 161.15(12) . . . . ?
C30 C29 B1 C28 121.56(14) . . . . ?
C30 C29 B1 C36 -112.99(13) . . . . ?
C30 C31 C32 C33 -57.18(15) . . . . ?
C31 C32 C33 C34 103.25(14) . . . . ?
C32 C33 C34 C35 -72.62(15) . . . . ?
C33 C34 C35 C36 76.56(14) . . . . ?
C34 C35 C36 C20 61.47(14) . . . . ?
C34 C35 C36 C29 -76.37(13) . . . . ?
C34 C35 C36 B1 -167.03(12) . . . . ?
C35 C36 B1 C1 12.9(2) . . . . ?
C35 C36 B1 C21 -161.15(13) . . . . ?
C35 C36 B1 C28 148.17(13) . . . . ?
C35 C36 B1 C29 112.31(14) . . . . ?
C36 C20 C21 C22 -173.66(10) . . . . ?
C36 C20 C21 C28 46.83(9) . . . . ?
C36 C20 C21 B1 -21.60(8) . . . . ?
C36 C29 C30 C31 96.53(13) . . . . ?
C36 C29 B1 C1 128.69(12) . . . . ?
C36 C29 B1 C21 -85.86(8) . . . . ?
C36 C29 B1 C28 -125.45(9) . . . . ?
C37 C38 C39 C40 175.70(11) . . . . ?
C37 C38 C43 C42 -176.57(10) . . . . ?
C37 C38 C43 C44 -0.51(12) . . . . ?
C37 C50 C51 C52 -113.00(11) . . . . ?
C38 C37 C49 C44 -4.34(11) . . . . ?
C38 C37 C49 C48 178.15(11) . . . . ?
C38 C37 C50 C51 -175.17(10) . . . . ?
C38 C37 B2 C57 -54.65(18) . . . . ?
C38 C37 B2 C64 12.19(14) . . . . ?
C38 C37 B2 C65 67.20(13) . . . . ?
C38 C37 B2 C72 131.81(13) . . . . ?
C38 C39 C40 C41 -0.46(18) . . . . ?
C38 C43 C44 C45 178.52(11) . . . . ?
C38 C43 C44 C49 -2.37(12) . . . . ?
C39 C38 C43 C42 -0.80(16) . . . . ?
C39 C38 C43 C44 175.26(10) . . . . ?
C39 C40 C41 C42 0.18(18) . . . . ?
C40 C41 C42 C43 -0.19(18) . . . . ?
C41 C42 C43 C38 0.51(17) . . . . ?
C41 C42 C43 C44 -174.58(11) . . . . ?
C42 C43 C44 C45 -5.9(2) . . . . ?
C42 C43 C44 C49 173.21(11) . . . . ?
C43 C38 C39 C40 0.76(16) . . . . ?
C43 C44 C45 C46 177.61(11) . . . . ?
C43 C44 C49 C37 4.34(12) . . . . ?
C43 C44 C49 C48 -177.86(9) . . . . ?
C44 C45 C46 C47 0.17(17) . . . . ?
C45 C44 C49 C37 -176.47(10) . . . . ?
C45 C44 C49 C48 1.34(16) . . . . ?
C45 C46 C47 C48 1.11(17) . . . . ?
C46 C47 C48 C49 -1.17(16) . . . . ?
C47 C48 C49 C37 177.29(10) . . . . ?
C47 C48 C49 C44 -0.04(16) . . . . ?
C49 C37 C38 C39 -172.42(11) . . . . ?
C49 C37 C38 C43 2.86(11) . . . . ?
C49 C37 C50 C51 -65.89(13) . . . . ?
C49 C37 B2 C57 -164.68(13) . . . . ?
C49 C37 B2 C64 -97.85(11) . . . . ?
C49 C37 B2 C65 -42.83(13) . . . . ?
C49 C37 B2 C72 21.77(17) . . . . ?
C49 C44 C45 C46 -1.40(16) . . . . ?
C50 C37 C38 C39 -54.85(14) . . . . ?
C50 C37 C38 C43 120.42(10) . . . . ?
C50 C37 C49 C44 -117.09(10) . . . . ?
C50 C37 C49 C48 65.40(14) . . . . ?
C50 C37 B2 C57 67.46(18) . . . . ?
C50 C37 B2 C64 134.29(10) . . . . ?
C50 C37 B2 C65 -170.69(9) . . . . ?
C50 C37 B2 C72 -106.09(14) . . . . ?
C50 C51 C52 C53 64.00(13) . . . . ?
C51 C52 C53 C54 66.26(13) . . . . ?
C52 C53 C54 C55 -162.33(10) . . . . ?
C53 C54 C55 C56 76.96(13) . . . . ?
C54 C55 C56 C57 -63.10(14) . . . . ?
C54 C55 C56 C72 41.98(14) . . . . ?
C55 C56 C57 C58 -51.95(14) . . . . ?
C55 C56 C57 C64 165.34(9) . . . . ?
C55 C56 C57 B2 96.61(10) . . . . ?
C55 C56 C72 C65 -167.22(9) . . . . ?
C55 C56 C72 C71 52.24(13) . . . . ?
C55 C56 C72 B2 -98.60(10) . . . . ?
C56 C57 C58 C59 -62.25(15) . . . . ?
C56 C57 C64 C63 154.25(11) . . . . ?
C56 C57 C64 C65 -32.11(11) . . . . ?
C56 C57 C64 B2 -83.47(9) . . . . ?
C56 C57 B2 C37 -155.04(14) . . . . ?
C56 C57 B2 C64 107.09(8) . . . . ?
C56 C57 B2 C65 71.23(7) . . . . ?
C56 C57 B2 C72 20.54(7) . . . . ?
C56 C72 B2 C37 155.35(13) . . . . ?
C56 C72 B2 C57 -20.55(7) . . . . ?
C56 C72 B2 C64 -71.02(7) . . . . ?
C56 C72 B2 C65 -107.19(8) . . . . ?
C57 C56 C72 C65 -46.32(9) . . . . ?
C57 C56 C72 C71 173.13(10) . . . . ?
C57 C56 C72 B2 22.29(8) . . . . ?
C57 C58 C59 C60A -78.22(15) . . . . ?
C57 C58 C59 C60B -35.5(7) . . . . ?
C57 C64 C65 C66 -169.14(10) . . . . ?
C57 C64 C65 C72 0.35(11) . . . . ?
C57 C64 C65 B2 -47.46(8) . . . . ?
C57 C64 B2 C37 -130.78(12) . . . . ?
C57 C64 B2 C65 125.33(10) . . . . ?
C57 C64 B2 C72 85.76(8) . . . . ?
C58 C57 C64 C63 10.68(17) . . . . ?
C58 C57 C64 C65 -175.68(10) . . . . ?
C58 C57 C64 B2 132.96(11) . . . . ?
C58 C57 B2 C37 -15.1(2) . . . . ?
C58 C57 B2 C64 -112.96(15) . . . . ?
C58 C57 B2 C65 -148.81(14) . . . . ?
C58 C57 B2 C72 160.50(14) . . . . ?
C58 C59 C60A C61A 74.01(16) . . . . ?
C58 C59 C60B C61B -71.5(9) . . . . ?
C59 C60A C61A C62 -102.30(16) . . . . ?
C59 C60B C61B C62 117.0(9) . . . . ?
C60A C61A C62 C63 56.89(16) . . . . ?
C61A C62 C63 C64 45.74(15) . . . . ?
C60B C61B C62 C63 -79.0(8) . . . . ?
C61B C62 C63 C64 82.4(5) . . . . ?
C62 C63 C64 C57 -97.00(13) . . . . ?
C62 C63 C64 C65 90.79(15) . . . . ?
C62 C63 C64 B2 -176.96(11) . . . . ?
C63 C64 C65 C66 4.29(18) . . . . ?
C63 C64 C65 C72 173.78(11) . . . . ?
C63 C64 C65 B2 125.97(13) . . . . ?
C63 C64 B2 C37 -17.64(18) . . . . ?
C63 C64 B2 C57 113.14(14) . . . . ?
C63 C64 B2 C65 -121.53(15) . . . . ?
C63 C64 B2 C72 -161.10(12) . . . . ?
C64 C57 C58 C59 75.34(14) . . . . ?
C64 C57 B2 C37 97.87(15) . . . . ?
C64 C57 B2 C65 -35.86(7) . . . . ?
C64 C57 B2 C72 -86.55(7) . . . . ?
C64 C65 C66 C67 -101.30(13) . . . . ?
C64 C65 C72 C56 31.55(11) . . . . ?
C64 C65 C72 C71 174.03(9) . . . . ?
C64 C65 C72 B2 -52.01(9) . . . . ?
C64 C65 B2 C37 -108.21(11) . . . . ?
C64 C65 B2 C57 39.07(7) . . . . ?
C64 C65 B2 C72 124.74(9) . . . . ?
C65 C64 B2 C37 103.89(11) . . . . ?
C65 C64 B2 C57 -125.33(10) . . . . ?
C65 C64 B2 C72 -39.57(7) . . . . ?
C65 C66 C67 C68 -69.09(13) . . . . ?
C65 C72 B2 C37 -97.46(14) . . . . ?
C65 C72 B2 C57 86.64(8) . . . . ?
C65 C72 B2 C64 36.17(7) . . . . ?
C66 C65 C72 C56 -158.92(10) . . . . ?
C66 C65 C72 C71 -16.44(15) . . . . ?
C66 C65 C72 B2 117.52(11) . . . . ?
C66 C65 B2 C37 11.90(16) . . . . ?
C66 C65 B2 C57 159.19(11) . . . . ?
C66 C65 B2 C64 120.11(13) . . . . ?
C66 C65 B2 C72 -115.15(13) . . . . ?
C66 C67 C68 C69 66.17(13) . . . . ?
C67 C68 C69 C70 -104.91(12) . . . . ?
C68 C69 C70 C71 59.29(13) . . . . ?
C69 C70 C71 C72 50.35(13) . . . . ?
C70 C71 C72 C56 55.04(13) . . . . ?
C70 C71 C72 C65 -80.92(12) . . . . ?
C70 C71 C72 B2 -171.20(11) . . . . ?
C71 C72 B2 C37 12.8(2) . . . . ?
C71 C72 B2 C57 -163.07(13) . . . . ?
C71 C72 B2 C64 146.45(13) . . . . ?
C71 C72 B2 C65 110.29(14) . . . . ?
C72 C56 C57 C58 -170.79(10) . . . . ?
C72 C56 C57 C64 46.50(10) . . . . ?
C72 C56 C57 B2 -22.23(8) . . . . ?
C72 C65 C66 C67 91.35(13) . . . . ?
C72 C65 B2 C37 127.05(11) . . . . ?
C72 C65 B2 C57 -85.67(8) . . . . ?
C72 C65 B2 C64 -124.74(9) . . . . ?
B1 C1 C2 C3 60.72(14) . . . . ?
B1 C1 C2 C7 -116.61(10) . . . . ?
B1 C1 C13 C8 114.58(10) . . . . ?
B1 C1 C13 C12 -70.36(14) . . . . ?
B1 C1 C14 C15 -63.66(12) . . . . ?
B1 C21 C22 C23 171.43(11) . . . . ?
B1 C21 C28 C27 -117.49(11) . . . . ?
B1 C21 C28 C29 51.92(8) . . . . ?
B1 C28 C29 C30 -126.83(12) . . . . ?
B1 C28 C29 C36 47.22(8) . . . . ?
B1 C29 C30 C31 176.63(10) . . . . ?
B1 C29 C36 C20 84.14(8) . . . . ?
B1 C29 C36 C35 -131.63(11) . . . . ?
B2 C37 C38 C39 72.74(14) . . . . ?
B2 C37 C38 C43 -111.98(10) . . . . ?
B2 C37 C49 C44 113.11(10) . . . . ?
B2 C37 C49 C48 -64.40(14) . . . . ?
B2 C37 C50 C51 59.81(13) . . . . ?
B2 C57 C58 C59 167.18(12) . . . . ?
B2 C57 C64 C63 -122.28(12) . . . . ?
B2 C57 C64 C65 51.36(9) . . . . ?
B2 C64 C65 C66 -121.68(12) . . . . ?
B2 C64 C65 C72 47.81(8) . . . . ?
B2 C65 C66 C67 169.72(10) . . . . ?
B2 C65 C72 C56 83.57(8) . . . . ?
B2 C65 C72 C71 -133.95(11) . . . . ?

loop_
_exptl_oxdiff_crystal_face_indexfrac_h
_exptl_oxdiff_crystal_face_indexfrac_k
_exptl_oxdiff_crystal_face_indexfrac_l
_exptl_oxdiff_crystal_face_x
_exptl_oxdiff_crystal_face_y
_exptl_oxdiff_crystal_face_z
-1.9799 -3.4392 -12.8341 0.3098 0.5053 0.8054
15.0546 -0.5069 -3.0782 -0.4312 -0.7046 0.5636
1.5249 3.4567 12.9354 -0.2969 -0.4843 -0.8230
-15.1058 0.0047 1.1856 0.4690 0.7663 -0.4391
7.1201 -3.8820 -10.8825 0.1312 -0.0799 0.9881
-2.5690 -3.9613 12.3199 0.8178 -0.5009 -0.2833
-6.9676 4.2280 9.9778 -0.1977 0.1206 -0.9728
-1.3157 -5.4266 7.5976 0.8998 -0.4288 0.0803
2.6866 4.8200 -9.9215 -0.8974 0.4277 0.1084
2.3064 -4.6582 9.8470 0.7256 -0.6881 0.0091
0.5212 4.1947 -11.7821 -0.7794 0.5977 0.1877
12.3472 1.2955 6.8771 -0.4281 -0.8984 -0.0976
